data_4111433
loop_
_publ_author_name
'P. Venkateswara Rao'
'Sumit Bhaduri'
'Jianfeng Jiang'
'Daewon Hong'
'R. H. Holm'

_publ_section_title
;
 On [Fe4S4]2+-(\m2-SR)-MII Bridge Formation in the Synthesis of an
 A-Cluster Analogue of Carbon Monoxide Dehydrogenase/Acetylcoenzyme A
 Synthase
;
_journal_name_full 'Journal of the American Chemical Society'
_journal_page_first 1933
_journal_page_last 1945
_journal_paper_doi 10.1021/ja040222n
_journal_volume 127
_journal_year 2005
_chemical_formula_sum 'C29 H39 Cl F6 N2 Ni P2 Pt S2'
_chemical_formula_weight 944.93
_chemical_name_systematic
; 
 ? 
;
_space_group_IT_number 2
_symmetry_cell_setting triclinic
_symmetry_space_group_name_Hall '-P 1'
_symmetry_space_group_name_H-M 'P -1'
_atom_sites_solution_hydrogens geom
_atom_sites_solution_primary direct
_atom_sites_solution_secondary difmap
_audit_creation_method SHELXL-97
_cell_angle_alpha 98.851(6)
_cell_angle_beta 101.594(6)
_cell_angle_gamma 106.111(6)
_cell_formula_units_Z 2
_cell_length_a 8.521(2)
_cell_length_b 14.353(4)
_cell_length_c 15.153(4)
_cell_measurement_temperature 273(2)
_cell_volume 1700.3(8)
_computing_cell_refinement 'Bruker SMART'
_computing_data_collection 'Bruker SMART'
_computing_data_reduction 'Bruker SAINT'
_computing_molecular_graphics 'Bruker SHELXTL'
_computing_publication_material 'Bruker SHELXTL'
_computing_structure_refinement 'SHELXL-97 (Sheldrick, 1997)'
_computing_structure_solution 'SHELXS-97 (Sheldrick, 1990)'
_diffrn_ambient_temperature 273(2)
_diffrn_measured_fraction_theta_full 0.977
_diffrn_measured_fraction_theta_max 0.977
_diffrn_measurement_device_type 'CCD area detector'
_diffrn_measurement_method 'phi and omega scans'
_diffrn_radiation_monochromator graphite
_diffrn_radiation_source 'fine-focus sealed tube'
_diffrn_radiation_type MoK\a
_diffrn_radiation_wavelength 0.71073
_diffrn_reflns_av_R_equivalents 0.0310
_diffrn_reflns_av_sigmaI/netI 0.0803
_diffrn_reflns_limit_h_max 11
_diffrn_reflns_limit_h_min -11
_diffrn_reflns_limit_k_max 16
_diffrn_reflns_limit_k_min -19
_diffrn_reflns_limit_l_max 16
_diffrn_reflns_limit_l_min -20
_diffrn_reflns_number 12295
_diffrn_reflns_theta_full 28.32
_diffrn_reflns_theta_max 28.32
_diffrn_reflns_theta_min 1.82
_exptl_absorpt_coefficient_mu 5.015
_exptl_absorpt_correction_type none
_exptl_crystal_density_diffrn 1.846
_exptl_crystal_density_meas 0
_exptl_crystal_F_000 932
_refine_diff_density_max 2.798
_refine_diff_density_min -1.992
_refine_diff_density_rms 0.158
_refine_ls_extinction_method none
_refine_ls_goodness_of_fit_ref 1.032
_refine_ls_hydrogen_treatment mixed
_refine_ls_matrix_type full
_refine_ls_number_parameters 399
_refine_ls_number_reflns 8288
_refine_ls_number_restraints 0
_refine_ls_restrained_S_all 1.032
_refine_ls_R_factor_all 0.0982
_refine_ls_R_factor_gt 0.0551
_refine_ls_shift/su_max 0.190
_refine_ls_shift/su_mean 0.008
_refine_ls_structure_factor_coef Fsqd
_refine_ls_weighting_details 'calc w=1/[\s^2^(Fo^2^)+(0.0516P)^2^+3.2202P] where P=(Fo^2^+2Fc^2^)/3'
_refine_ls_weighting_scheme calc
_refine_ls_wR_factor_gt 0.1117
_refine_ls_wR_factor_ref 0.1276
_reflns_number_gt 5585
_reflns_number_total 8288
_reflns_threshold_expression >2sigma(I)
_cod_data_source_file ja040222n_06.cif
_cod_data_source_block F0001
_cod_original_cell_volume 1700.4(8)
_cod_database_code 4111433

loop_
_symmetry_equiv_pos_as_xyz
'x, y, z'
'-x, -y, -z'

loop_
_atom_site_label
_atom_site_type_symbol
_atom_site_fract_x
_atom_site_fract_y
_atom_site_fract_z
_atom_site_U_iso_or_equiv
_atom_site_adp_type
_atom_site_occupancy
_atom_site_symmetry_multiplicity
_atom_site_calc_flag
_atom_site_refinement_flags
Pt1 Pt 0.11785(4) 0.34820(2) 0.33587(2) 0.04011(11) Uani 1 1 d .
Ni1 Ni 0.36438(13) 0.31351(7) 0.48705(7) 0.0427(3) Uani 1 1 d .
P1 P -0.0066(2) 0.27820(13) 0.18493(15) 0.0359(4) Uani 1 1 d .
S2 S 0.3882(2) 0.34433(13) 0.35235(13) 0.0386(4) Uani 1 1 d .
S1 S 0.2591(3) 0.43464(14) 0.48945(16) 0.0558(6) Uani 1 1 d .
Cl1 Cl -0.1437(3) 0.35831(17) 0.34943(19) 0.0658(7) Uani 1 1 d .
P2 P 0.1490(3) 0.85006(17) 0.25585(16) 0.0487(5) Uani 1 1 d .
F1 F 0.3388(7) 0.9050(5) 0.3107(4) 0.0752(16) Uani 1 1 d .
F2 F 0.0881(8) 0.9086(5) 0.3321(5) 0.099(2) Uani 1 1 d .
F3 F 0.1528(7) 0.9334(4) 0.1997(4) 0.0845(19) Uani 1 1 d .
F6 F -0.0399(7) 0.7883(5) 0.2023(4) 0.0863(19) Uani 1 1 d .
C18 C 0.1269(9) 0.2491(5) 0.1122(5) 0.0360(16) Uani 1 1 d .
N1 N 0.3190(9) 0.3020(5) 0.6092(4) 0.0492(17) Uani 1 1 d .
N2 N 0.4299(8) 0.1919(5) 0.4568(4) 0.0444(16) Uani 1 1 d .
C24 C -0.1735(9) 0.1622(5) 0.1725(5) 0.0368(17) Uani 1 1 d .
C23 C 0.2768(9) 0.3238(5) 0.1185(5) 0.0372(17) Uani 1 1 d .
H23 H 0.3072 0.3837 0.1613 0.045 Uiso 1 1 calc R
F5 F 0.2127(10) 0.7927(5) 0.1810(5) 0.109(2) Uani 1 1 d .
C7 C 0.3974(10) 0.2237(5) 0.2986(5) 0.0379(17) Uani 1 1 d .
H7A H 0.3216 0.2005 0.2371 0.045 Uiso 1 1 calc R
H7B H 0.5112 0.2300 0.2932 0.045 Uiso 1 1 calc R
F4 F 0.1450(9) 0.7637(6) 0.3121(5) 0.105(2) Uani 1 1 d .
C25 C -0.1269(10) 0.0850(6) 0.2040(6) 0.0440(19) Uani 1 1 d .
H25 H -0.0132 0.0920 0.2257 0.053 Uiso 1 1 calc R
C12 C -0.0974(10) 0.3576(6) 0.1217(7) 0.048(2) Uani 1 1 d .
C26 C -0.2505(11) -0.0029(6) 0.2030(6) 0.046(2) Uani 1 1 d .
H26 H -0.2186 -0.0538 0.2248 0.056 Uiso 1 1 calc R
C10 C 0.6172(11) 0.2214(6) 0.4753(6) 0.050(2) Uani 1 1 d .
H10A H 0.6654 0.2418 0.5416 0.060 Uiso 1 1 calc R
H10B H 0.6559 0.2786 0.4493 0.060 Uiso 1 1 calc R
C6 C 0.3475(9) 0.1509(5) 0.3562(5) 0.0399(17) Uani 1 1 d .
H6A H 0.3776 0.0922 0.3359 0.048 Uiso 1 1 calc R
H6B H 0.2258 0.1306 0.3467 0.048 Uiso 1 1 calc R
C19 C 0.0819(10) 0.1606(6) 0.0476(6) 0.0437(19) Uani 1 1 d .
H19 H -0.0195 0.1111 0.0412 0.052 Uiso 1 1 calc R
C29 C -0.3423(10) 0.1497(6) 0.1398(6) 0.048(2) Uani 1 1 d .
H29 H -0.3759 0.1998 0.1174 0.058 Uiso 1 1 calc R
C27 C -0.4160(11) -0.0145(6) 0.1707(6) 0.047(2) Uani 1 1 d .
H27 H -0.4980 -0.0736 0.1689 0.057 Uiso 1 1 calc R
C22 C 0.3794(10) 0.3095(6) 0.0623(6) 0.0454(19) Uani 1 1 d .
H22 H 0.4791 0.3597 0.0671 0.054 Uiso 1 1 calc R
C20 C 0.1872(11) 0.1459(7) -0.0068(6) 0.056(2) Uani 1 1 d .
H20 H 0.1594 0.0851 -0.0480 0.067 Uiso 1 1 calc R
C21 C 0.3351(11) 0.2211(7) -0.0011(6) 0.056(2) Uani 1 1 d .
H21 H 0.4037 0.2116 -0.0399 0.067 Uiso 1 1 calc R
C11 C 0.6850(12) 0.1405(7) 0.4367(7) 0.061(2) Uani 1 1 d .
H11A H 0.6410 0.0817 0.4583 0.091 Uiso 1 1 calc R
H11B H 0.8061 0.1633 0.4569 0.091 Uiso 1 1 calc R
H11C H 0.6504 0.1257 0.3704 0.091 Uiso 1 1 calc R
C28 C -0.4622(11) 0.0619(7) 0.1403(7) 0.059(2) Uani 1 1 d .
H28 H -0.5763 0.0546 0.1198 0.070 Uiso 1 1 calc R
C17 C -0.0806(11) 0.4538(6) 0.1659(8) 0.061(3) Uani 1 1 d .
H17 H -0.0310 0.4766 0.2290 0.073 Uiso 1 1 calc R
C13 C -0.1690(11) 0.3244(7) 0.0282(7) 0.056(2) Uani 1 1 d .
H13 H -0.1780 0.2607 -0.0014 0.068 Uiso 1 1 calc R
C15 C -0.2096(14) 0.4822(9) 0.0224(10) 0.082(4) Uani 1 1 d .
H15 H -0.2462 0.5246 -0.0114 0.098 Uiso 1 1 calc R
C14 C -0.2285(13) 0.3876(9) -0.0223(8) 0.073(3) Uani 1 1 d .
H14 H -0.2801 0.3654 -0.0853 0.088 Uiso 1 1 calc R
C16 C -0.1392(14) 0.5155(8) 0.1143(10) 0.077(3) Uani 1 1 d .
H16 H -0.1297 0.5796 0.1431 0.092 Uiso 1 1 calc R
C1 C 0.1291(15) 0.4020(7) 0.5685(8) 0.078(3) Uani 1 1 d .
H1A H 0.1481 0.4604 0.6161 0.093 Uiso 1 1 calc R
H1B H 0.0107 0.3789 0.5351 0.093 Uiso 1 1 calc R
C5 C 0.3712(15) 0.1092(7) 0.5058(7) 0.075(3) Uani 1 1 d .
H5A H 0.3315 0.0462 0.4611 0.090 Uiso 1 1 calc R
H5B H 0.4678 0.1086 0.5519 0.090 Uiso 1 1 calc R
C8 C 0.4594(17) 0.3775(9) 0.6866(10) 0.102(5) Uani 1 1 d .
H8A H 0.4448 0.4420 0.6852 0.122 Uiso 1 1 calc R
H8B H 0.4396 0.3620 0.7443 0.122 Uiso 1 1 calc R
C4 C 0.2423(19) 0.1156(9) 0.5495(11) 0.112(5) Uani 1 1 d .
H4A H 0.2047 0.0550 0.5711 0.135 Uiso 1 1 calc R
H4B H 0.1472 0.1186 0.5039 0.135 Uiso 1 1 calc R
C3 C 0.289(2) 0.2011(9) 0.6284(9) 0.134(7) Uani 1 1 d .
H3A H 0.3905 0.2011 0.6708 0.161 Uiso 1 1 calc R
H3B H 0.1997 0.1898 0.6603 0.161 Uiso 1 1 calc R
C9 C 0.6227(17) 0.3886(9) 0.6908(9) 0.098(4) Uani 1 1 d .
H9A H 0.6407 0.3252 0.6885 0.147 Uiso 1 1 calc R
H9B H 0.6922 0.4338 0.7476 0.147 Uiso 1 1 calc R
H9C H 0.6519 0.4146 0.6395 0.147 Uiso 1 1 calc R
C2 C 0.168(2) 0.3274(17) 0.6093(11) 0.159(9) Uani 1 1 d .
H2A H 0.0746 0.2668 0.5810 0.190 Uiso 1 1 calc R
H2B H 0.1668 0.3444 0.6736 0.190 Uiso 1 1 calc R

loop_
_atom_site_aniso_label
_atom_site_aniso_U_11
_atom_site_aniso_U_22
_atom_site_aniso_U_33
_atom_site_aniso_U_23
_atom_site_aniso_U_13
_atom_site_aniso_U_12
Pt1 0.04571(18) 0.02272(13) 0.0550(2) 0.00392(11) 0.02803(15) 0.00752(11)
Ni1 0.0511(6) 0.0293(5) 0.0379(6) -0.0005(4) 0.0190(5) -0.0038(4)
P1 0.0332(10) 0.0266(9) 0.0537(13) 0.0118(8) 0.0180(9) 0.0123(8)
S2 0.0397(10) 0.0308(9) 0.0397(11) 0.0029(8) 0.0153(9) 0.0014(8)
S1 0.0853(16) 0.0256(9) 0.0533(14) -0.0022(9) 0.0358(13) 0.0062(10)
Cl1 0.0590(13) 0.0474(12) 0.103(2) 0.0079(12) 0.0529(14) 0.0177(10)
P2 0.0474(12) 0.0495(12) 0.0427(13) 0.0125(10) 0.0089(11) 0.0061(10)
F1 0.055(3) 0.084(4) 0.077(4) 0.021(3) 0.007(3) 0.013(3)
F2 0.079(4) 0.094(5) 0.104(5) -0.019(4) 0.045(4) 0.002(4)
F3 0.078(4) 0.064(4) 0.097(5) 0.045(3) -0.004(3) 0.005(3)
F6 0.073(4) 0.078(4) 0.070(4) 0.013(3) -0.003(3) -0.017(3)
C18 0.037(4) 0.037(4) 0.044(5) 0.014(3) 0.011(4) 0.023(3)
N1 0.051(4) 0.053(4) 0.032(4) 0.000(3) 0.011(3) 0.003(3)
N2 0.056(4) 0.030(3) 0.039(4) 0.007(3) 0.016(3) 0.000(3)
C24 0.029(4) 0.028(3) 0.051(5) 0.007(3) 0.013(3) 0.005(3)
C23 0.042(4) 0.026(3) 0.050(5) 0.014(3) 0.018(4) 0.014(3)
F5 0.138(6) 0.084(5) 0.102(5) -0.003(4) 0.063(5) 0.022(4)
C7 0.043(4) 0.042(4) 0.030(4) 0.000(3) 0.002(3) 0.024(4)
F4 0.106(5) 0.099(5) 0.101(5) 0.059(4) 0.008(4) 0.012(4)
C25 0.045(4) 0.035(4) 0.051(5) 0.014(4) 0.012(4) 0.009(3)
C12 0.039(4) 0.041(4) 0.085(7) 0.033(5) 0.034(5) 0.022(4)
C26 0.060(5) 0.035(4) 0.045(5) 0.020(4) 0.012(4) 0.011(4)
C10 0.057(5) 0.041(4) 0.044(5) 0.011(4) 0.000(4) 0.011(4)
C6 0.037(4) 0.031(4) 0.041(5) -0.002(3) 0.006(4) 0.002(3)
C19 0.039(4) 0.041(4) 0.049(5) 0.004(4) 0.010(4) 0.013(3)
C29 0.039(4) 0.039(4) 0.073(6) 0.020(4) 0.016(4) 0.017(4)
C27 0.058(5) 0.035(4) 0.056(5) 0.017(4) 0.030(4) 0.011(4)
C22 0.039(4) 0.054(5) 0.052(5) 0.022(4) 0.018(4) 0.018(4)
C20 0.061(6) 0.048(5) 0.055(6) 0.000(4) 0.017(5) 0.016(4)
C21 0.053(5) 0.072(6) 0.061(6) 0.019(5) 0.031(5) 0.034(5)
C11 0.069(6) 0.047(5) 0.065(6) 0.012(5) 0.006(5) 0.025(5)
C28 0.036(4) 0.056(5) 0.082(7) 0.011(5) 0.023(5) 0.008(4)
C17 0.055(5) 0.036(4) 0.107(8) 0.027(5) 0.036(5) 0.021(4)
C13 0.051(5) 0.058(5) 0.082(7) 0.036(5) 0.034(5) 0.029(4)
C15 0.082(8) 0.083(8) 0.145(12) 0.090(9) 0.077(8) 0.060(7)
C14 0.072(7) 0.089(8) 0.097(8) 0.058(7) 0.046(6) 0.049(6)
C16 0.082(8) 0.049(6) 0.130(11) 0.043(7) 0.057(8) 0.034(5)
C1 0.112(9) 0.054(6) 0.096(8) 0.015(6) 0.076(7) 0.036(6)
C5 0.118(9) 0.037(5) 0.064(7) 0.012(4) 0.043(7) 0.001(5)
C8 0.100(10) 0.060(7) 0.107(11) 0.022(7) -0.015(9) -0.004(7)
C4 0.146(12) 0.063(7) 0.185(15) 0.060(9) 0.119(12) 0.050(8)
C3 0.228(18) 0.071(8) 0.093(10) 0.021(7) 0.103(11) -0.017(10)
C9 0.110(11) 0.071(8) 0.092(10) 0.011(7) 0.022(8) 0.003(7)
C2 0.148(13) 0.32(3) 0.134(13) 0.159(16) 0.111(12) 0.170(17)

loop_
_atom_type_symbol
_atom_type_description
_atom_type_scat_dispersion_real
_atom_type_scat_dispersion_imag
_atom_type_scat_source
C C 0.0033 0.0016 'International Tables Vol C Tables 4.2.6.8 and 6.1.1.4'
H H 0.0000 0.0000 'International Tables Vol C Tables 4.2.6.8 and 6.1.1.4'
N N 0.0061 0.0033 'International Tables Vol C Tables 4.2.6.8 and 6.1.1.4'
F F 0.0171 0.0103 'International Tables Vol C Tables 4.2.6.8 and 6.1.1.4'
P P 0.1023 0.0942 'International Tables Vol C Tables 4.2.6.8 and 6.1.1.4'
S S 0.1246 0.1234 'International Tables Vol C Tables 4.2.6.8 and 6.1.1.4'
Cl Cl 0.1484 0.1585 'International Tables Vol C Tables 4.2.6.8 and 6.1.1.4'
Ni Ni 0.3393 1.1124 'International Tables Vol C Tables 4.2.6.8 and 6.1.1.4'
Pt Pt -1.7033 8.3905 'International Tables Vol C Tables 4.2.6.8 and 6.1.1.4'

loop_
_geom_angle_atom_site_label_1
_geom_angle_atom_site_label_2
_geom_angle_atom_site_label_3
_geom_angle
P1 Pt1 S2 103.49(7)
P1 Pt1 Cl1 87.03(8)
S2 Pt1 Cl1 169.15(8)
P1 Pt1 S1 174.82(7)
S2 Pt1 S1 75.54(8)
Cl1 Pt1 S1 94.23(9)
P1 Pt1 Ni1 136.63(5)
S2 Pt1 Ni1 46.84(5)
Cl1 Pt1 Ni1 123.00(8)
S1 Pt1 Ni1 45.99(6)
N1 Ni1 N2 100.1(3)
N1 Ni1 S1 88.5(2)
N2 Ni1 S1 167.5(2)
N1 Ni1 S2 169.8(2)
N2 Ni1 S2 89.52(19)
S1 Ni1 S2 81.51(9)
N1 Ni1 Pt1 122.1(2)
N2 Ni1 Pt1 116.0(2)
S1 Ni1 Pt1 51.56(7)
S2 Ni1 Pt1 49.51(6)
C24 P1 C18 106.2(3)
C24 P1 C12 108.2(4)
C18 P1 C12 99.9(4)
C24 P1 Pt1 110.2(3)
C18 P1 Pt1 117.5(3)
C12 P1 Pt1 114.0(3)
C7 S2 Ni1 98.3(3)
C7 S2 Pt1 112.8(3)
Ni1 S2 Pt1 83.66(7)
C1 S1 Ni1 98.0(3)
C1 S1 Pt1 111.6(4)
Ni1 S1 Pt1 82.45(7)
F3 P2 F5 89.4(4)
F3 P2 F1 90.8(3)
F5 P2 F1 88.7(4)
F3 P2 F2 90.7(4)
F5 P2 F2 179.0(4)
F1 P2 F2 90.4(4)
F3 P2 F6 92.7(3)
F5 P2 F6 89.9(4)
F1 P2 F6 176.2(4)
F2 P2 F6 91.1(4)
F3 P2 F4 179.2(4)
F5 P2 F4 89.9(4)
F1 P2 F4 89.5(3)
F2 P2 F4 90.1(4)
F6 P2 F4 87.0(4)
C19 C18 C23 119.2(7)
C19 C18 P1 123.5(6)
C23 C18 P1 117.2(6)
C2 N1 C3 107.2(11)
C2 N1 C8 107.1(12)
C3 N1 C8 110.1(9)
C2 N1 Ni1 106.3(6)
C3 N1 Ni1 115.0(6)
C8 N1 Ni1 110.7(7)
C10 N2 C6 111.1(6)
C10 N2 C5 108.5(7)
C6 N2 C5 106.8(6)
C10 N2 Ni1 108.8(5)
C6 N2 Ni1 104.4(5)
C5 N2 Ni1 117.2(6)
C29 C24 C25 118.8(7)
C29 C24 P1 123.4(6)
C25 C24 P1 117.7(6)
C22 C23 C18 120.6(7)
C6 C7 S2 109.4(5)
C24 C25 C26 120.2(7)
C13 C12 C17 120.4(8)
C13 C12 P1 119.0(6)
C17 C12 P1 120.4(8)
C27 C26 C25 120.4(7)
N2 C10 C11 114.9(7)
C7 C6 N2 112.8(6)
C20 C19 C18 119.9(8)
C24 C29 C28 119.7(8)
C26 C27 C28 119.4(7)
C23 C22 C21 120.0(8)
C19 C20 C21 120.6(8)
C22 C21 C20 119.6(8)
C27 C28 C29 121.4(8)
C12 C17 C16 119.1(11)
C12 C13 C14 119.5(10)
C16 C15 C14 121.6(9)
C15 C14 C13 119.2(12)
C15 C16 C17 120.2(10)
C2 C1 S1 110.4(8)
C4 C5 N2 115.7(9)
C9 C8 N1 121.3(13)
C5 C4 C3 115.7(13)
C4 C3 N1 118.2(10)
C1 C2 N1 123.6(12)

loop_
_geom_bond_atom_site_label_1
_geom_bond_atom_site_label_2
_geom_bond_distance
Pt1 P1 2.257(2)
Pt1 S2 2.283(2)
Pt1 Cl1 2.321(2)
Pt1 S1 2.358(2)
Pt1 Ni1 2.9844(13)
Ni1 N1 1.987(7)
Ni1 N2 1.991(7)
Ni1 S1 2.165(3)
Ni1 S2 2.190(2)
P1 C24 1.819(7)
P1 C18 1.819(7)
P1 C12 1.828(8)
S2 C7 1.827(7)
S1 C1 1.816(9)
P2 F3 1.568(6)
P2 F5 1.571(7)
P2 F1 1.575(6)
P2 F2 1.579(7)
P2 F6 1.580(6)
P2 F4 1.605(6)
C18 C19 1.384(11)
C18 C23 1.395(10)
N1 C2 1.428(13)
N1 C3 1.484(14)
N1 C8 1.519(13)
N2 C10 1.488(10)
N2 C6 1.493(10)
N2 C5 1.517(10)
C24 C29 1.374(10)
C24 C25 1.394(10)
C23 C22 1.370(10)
C7 C6 1.489(10)
C25 C26 1.397(10)
C12 C13 1.374(13)
C12 C17 1.394(12)
C26 C27 1.351(11)
C10 C11 1.524(12)
C19 C20 1.370(11)
C29 C28 1.387(11)
C27 C28 1.375(12)
C22 C21 1.375(12)
C20 C21 1.390(12)
C17 C16 1.395(13)
C13 C14 1.406(12)
C15 C16 1.352(16)
C15 C14 1.372(16)
C1 C2 1.401(17)
C5 C4 1.408(14)
C8 C9 1.343(17)
C4 C3 1.476(18)
